data_2021257
loop_
_publ_author_name
'Kuwajima, Sho'
'Arai, Yuta'
'Kitajima, Hiromasa'
'Kikukawa, Yuji'
'Hayashi, Yoshihito'

_publ_section_title
;
 Synthesis and structural characterization of tube-type tetradecavanadates
;
_journal_coeditor_code JR3005
_journal_issue 11
_journal_name_full 'Acta Crystallographica Section C'
_journal_page_first
;
;
_journal_paper_doi 10.1107/S2053229618008914
_journal_volume 74
_journal_year 2018
_chemical_formula_iupac '(C8 H20 N1)5 [V12 O32 (N3)], C1 H3 N1 O2'
_chemical_formula_moiety '5(C8 H20 N1 +), N3 O32 V12 5-, C1 H3 N1 O2'
_chemical_formula_sum 'C41 H103 N9 O34 V12'
_chemical_formula_weight 1877.60
_chemical_name_systematic
;
Pentakis(tetraethylammonium) azidododecavanadate nitromethane monosolvate
;
_space_group_crystal_system orthorhombic
_space_group_IT_number 33
_space_group_name_Hall 'P 2c -2n'
_space_group_name_H-M_alt 'P n a 21'
_symmetry_space_group_name_Hall 'P 2c -2n'
_symmetry_space_group_name_H-M 'P n a 21'
_atom_sites_solution_hydrogens geom
_audit_creation_method SHELXL-2014
_cell_angle_alpha 90
_cell_angle_beta 90
_cell_angle_gamma 90
_cell_formula_units_Z 4
_cell_length_a 26.3672(11)
_cell_length_b 13.0801(5)
_cell_length_c 20.6502(8)
_cell_measurement_reflns_used 31221
_cell_measurement_temperature 83(2)
_cell_measurement_theta_max 27.5027
_cell_measurement_theta_min 3.0902
_cell_volume 7122.0(5)
_computing_cell_refinement
;
CrystalClear (Rigaku/MSC, 2006)
;
_computing_data_collection
;
CrystalClear (Rigaku/MSC, 2006)
;
_computing_data_reduction
;
CrystalClear (Rigaku/MSC, 2006)
;
_computing_structure_refinement
;
SHELXL2014 (Sheldrick, 2015b)
;
_computing_structure_solution
;
SHELXT (Sheldrick, 2015a)
;
_diffrn_ambient_temperature 83(2)
_diffrn_detector_area_resol_mean 7.314
_diffrn_measured_fraction_theta_full 0.998
_diffrn_measured_fraction_theta_max 0.997
_diffrn_measurement_device_type 'Rigaku Mercury70'
_diffrn_measurement_method \w
_diffrn_radiation_type MoK\a
_diffrn_radiation_wavelength 0.7107
_diffrn_reflns_av_R_equivalents 0.0464
_diffrn_reflns_av_unetI/netI 0.0408
_diffrn_reflns_limit_h_max 33
_diffrn_reflns_limit_h_min -34
_diffrn_reflns_limit_k_max 16
_diffrn_reflns_limit_k_min -14
_diffrn_reflns_limit_l_max 26
_diffrn_reflns_limit_l_min -26
_diffrn_reflns_number 76477
_diffrn_reflns_theta_full 25.241
_diffrn_reflns_theta_max 27.490
_diffrn_reflns_theta_min 3.090
_exptl_absorpt_coefficient_mu 1.585
_exptl_absorpt_correction_T_max 0.796
_exptl_absorpt_correction_T_min 0.680
_exptl_absorpt_correction_type numerical
_exptl_absorpt_process_details
;
(NUMABS; Rigaku, 1999)
;
_exptl_crystal_colour brown
_exptl_crystal_density_diffrn 1.751
_exptl_crystal_density_method 'not measured'
_exptl_crystal_description prism
_exptl_crystal_F_000 3840
_exptl_crystal_size_max 0.241
_exptl_crystal_size_mid 0.240
_exptl_crystal_size_min 0.144
_refine_diff_density_max 0.714
_refine_diff_density_min -0.435
_refine_ls_abs_structure_details
;
Flack <i>x</i> determined using 6803 quotients [(I+)-(I-)]/[(I+)+(I-)]
(Parsons <i>et al.</i>,  2013)
;
_refine_ls_abs_structure_Flack -0.022(6)
_refine_ls_extinction_method none
_refine_ls_goodness_of_fit_ref 1.122
_refine_ls_hydrogen_treatment constr
_refine_ls_matrix_type full
_refine_ls_number_parameters 949
_refine_ls_number_reflns 16085
_refine_ls_number_restraints 7
_refine_ls_restrained_S_all 1.122
_refine_ls_R_factor_all 0.0400
_refine_ls_R_factor_gt 0.0368
_refine_ls_shift/su_max 0.001
_refine_ls_shift/su_mean 0.000
_refine_ls_structure_factor_coef Fsqd
_refine_ls_weighting_details 'w=1/[\s^2^(Fo^2^)+(0.0378P)^2^+4.2487P] where P=(Fo^2^+2Fc^2^)/3'
_refine_ls_weighting_scheme calc
_refine_ls_wR_factor_gt 0.0854
_refine_ls_wR_factor_ref 0.0882
_reflns_number_gt 15235
_reflns_number_total 16085
_reflns_threshold_expression 'I > 2\s(I)'
_cod_data_source_file jr3005sup1.cif
_cod_data_source_block 1
_cod_database_code 2021257
_shelx_space_group_comment
;
The symmetry employed for this shelxl refinement is uniquely defined
by the following loop, which should always be used as a source of
symmetry information in preference to the above space-group names.
They are only intended as comments.
;
_shelx_estimated_absorpt_t_min 0.742
_shelx_estimated_absorpt_t_max 0.742
_shelxl_version_number 2.014

loop_
_space_group_symop_operation_xyz
'x, y, z'
'-x+1/2, y+1/2, z+1/2'
'x+1/2, -y+1/2, z'
'-x, -y, z+1/2'

loop_
_atom_site_type_symbol
_atom_site_label
_atom_site_fract_x
_atom_site_fract_y
_atom_site_fract_z
_atom_site_U_iso_or_equiv
_atom_site_adp_type
_atom_site_calc_flag
_atom_site_occupancy
_atom_site_disorder_assembly
_atom_site_disorder_group
C C101 0.5092(2) 0.5559(5) 0.1721(3) 0.0320(12) Uani d 1 . .
H H10A 0.5343 0.6039 0.1907 0.038 Uiso calc 1 . .
H H10B 0.5043 0.5000 0.2038 0.038 Uiso calc 1 . .
C C102 0.4592(3) 0.6120(5) 0.1639(3) 0.0440(16) Uani d 1 . .
H H10C 0.4480 0.6383 0.2059 0.066 Uiso calc 1 . .
H H10D 0.4637 0.6690 0.1336 0.066 Uiso calc 1 . .
H H10E 0.4336 0.5648 0.1467 0.066 Uiso calc 1 . .
C C103 0.5793(2) 0.4550(6) 0.1315(3) 0.0400(15) Uani d 1 . .
H H10F 0.6027 0.5055 0.1510 0.048 Uiso calc 1 . .
H H10G 0.5702 0.4052 0.1656 0.048 Uiso calc 1 . .
C C104 0.6070(3) 0.3994(8) 0.0791(4) 0.073(3) Uani d 1 . .
H H10H 0.6372 0.3663 0.0974 0.109 Uiso calc 1 . .
H H10I 0.5848 0.3475 0.0601 0.109 Uiso calc 1 . .
H H10J 0.6174 0.4480 0.0455 0.109 Uiso calc 1 . .
C C105 0.4941(2) 0.4375(4) 0.0788(3) 0.0296(12) Uani d 1 . .
H H10K 0.4638 0.4768 0.0655 0.035 Uiso calc 1 . .
H H10L 0.5099 0.4098 0.0390 0.035 Uiso calc 1 . .
C C106 0.4771(3) 0.3488(5) 0.1204(3) 0.0435(15) Uani d 1 . .
H H10M 0.4533 0.3062 0.0959 0.065 Uiso calc 1 . .
H H10N 0.5066 0.3078 0.1328 0.065 Uiso calc 1 . .
H H10O 0.4603 0.3749 0.1594 0.065 Uiso calc 1 . .
C C107 0.5429(2) 0.5918(5) 0.0611(3) 0.0316(12) Uani d 1 . .
H H10P 0.5104 0.6212 0.0459 0.038 Uiso calc 1 . .
H H10Q 0.5594 0.5589 0.0234 0.038 Uiso calc 1 . .
C C108 0.5766(2) 0.6785(5) 0.0843(3) 0.0394(14) Uani d 1 . .
H H10R 0.5819 0.7273 0.0489 0.059 Uiso calc 1 . .
H H10S 0.5603 0.7134 0.1208 0.059 Uiso calc 1 . .
H H10T 0.6094 0.6509 0.0982 0.059 Uiso calc 1 . .
C C201 0.85630(19) 0.4283(4) 0.3478(3) 0.0278(11) Uani d 1 . .
H H20A 0.8313 0.4805 0.3615 0.033 Uiso calc 1 . .
H H20B 0.8398 0.3851 0.3146 0.033 Uiso calc 1 . .
C C202 0.8685(2) 0.3618(5) 0.4056(3) 0.0399(14) Uani d 1 . .
H H20C 0.8373 0.3304 0.4220 0.060 Uiso calc 1 . .
H H20D 0.8924 0.3080 0.3926 0.060 Uiso calc 1 . .
H H20E 0.8839 0.4037 0.4397 0.060 Uiso calc 1 . .
C C203 0.8779(2) 0.5532(4) 0.2660(3) 0.0310(12) Uani d 1 . .
H H20F 0.8531 0.5987 0.2876 0.037 Uiso calc 1 . .
H H20G 0.8590 0.5110 0.2342 0.037 Uiso calc 1 . .
C C204 0.9158(3) 0.6188(6) 0.2296(4) 0.0476(17) Uani d 1 . .
H H20H 0.8979 0.6616 0.1981 0.071 Uiso calc 1 . .
H H20I 0.9341 0.6624 0.2603 0.071 Uiso calc 1 . .
H H20J 0.9400 0.5746 0.2069 0.071 Uiso calc 1 . .
C C205 0.9309(2) 0.5428(5) 0.3667(3) 0.0417(15) Uani d 1 . .
H H20K 0.9454 0.4936 0.3981 0.050 Uiso calc 1 . .
H H20L 0.9596 0.5771 0.3447 0.050 Uiso calc 1 . .
C C206 0.9012(2) 0.6228(5) 0.4040(4) 0.0502(19) Uani d 1 . .
H H20M 0.9236 0.6568 0.4351 0.075 Uiso calc 1 . .
H H20N 0.8875 0.6735 0.3738 0.075 Uiso calc 1 . .
H H20O 0.8732 0.5898 0.4273 0.075 Uiso calc 1 . .
C C207 0.9379(2) 0.4072(5) 0.2877(3) 0.0400(15) Uani d 1 . .
H H20P 0.9685 0.4449 0.2735 0.048 Uiso calc 1 . .
H H20Q 0.9485 0.3594 0.3223 0.048 Uiso calc 1 . .
C C208 0.9190(3) 0.3461(6) 0.2320(4) 0.0490(17) Uani d 1 . .
H H20R 0.9457 0.2996 0.2171 0.074 Uiso calc 1 . .
H H20S 0.8893 0.3063 0.2455 0.074 Uiso calc 1 . .
H H20T 0.9094 0.3921 0.1966 0.074 Uiso calc 1 . .
C C301 0.5703(4) 0.9542(7) 0.5351(4) 0.033(2) Uani d 0.633(8) A 5
H H30A 0.5973 0.9068 0.5496 0.039 Uiso calc 0.633(8) A 5
H H30B 0.5580 0.9910 0.5739 0.039 Uiso calc 0.633(8) A 5
C C351 0.5589(6) 0.9480(11) 0.4658(7) 0.031(4) Uani d 0.367(8) A 6
H H35A 0.5362 0.9799 0.4333 0.037 Uiso calc 0.367(8) A 6
H H35B 0.5802 0.8979 0.4422 0.037 Uiso calc 0.367(8) A 6
C C302 0.5274(3) 0.8911(5) 0.5095(4) 0.0433(16) Uani d 1 . .
H H30C 0.5156 0.8443 0.5433 0.065 Uiso calc 0.633(8) A 5
H H30D 0.4995 0.9361 0.4964 0.065 Uiso calc 0.633(8) A 5
H H30E 0.5390 0.8516 0.4720 0.065 Uiso calc 0.633(8) A 5
H H35C 0.5074 0.8410 0.4850 0.065 Uiso calc 0.367(8) A 6
H H35D 0.5487 0.8555 0.5411 0.065 Uiso calc 0.367(8) A 6
H H35E 0.5045 0.9380 0.5322 0.065 Uiso calc 0.367(8) A 6
C C303 0.6235(3) 0.9692(6) 0.4361(4) 0.0252(18) Uani d 0.633(8) A 5
H H30F 0.6511 0.9301 0.4570 0.030 Uiso calc 0.633(8) A 5
H H30G 0.5997 0.9189 0.4171 0.030 Uiso calc 0.633(8) A 5
C C353 0.6169(7) 1.0892(12) 0.4372(7) 0.033(4) Uani d 0.367(8) A 6
H H35F 0.6412 1.1389 0.4558 0.040 Uiso calc 0.367(8) A 6
H H35G 0.5897 1.1290 0.4158 0.040 Uiso calc 0.367(8) A 6
C C304 0.6445(2) 1.0274(5) 0.3853(3) 0.0365(13) Uani d 1 . .
H H30H 0.6616 0.9817 0.3546 0.055 Uiso calc 0.633(8) A 5
H H30I 0.6175 1.0648 0.3630 0.055 Uiso calc 0.633(8) A 5
H H30J 0.6691 1.0760 0.4031 0.055 Uiso calc 0.633(8) A 5
H H35H 0.6581 1.0738 0.3523 0.055 Uiso calc 0.367(8) A 6
H H35I 0.6725 0.9893 0.4053 0.055 Uiso calc 0.367(8) A 6
H H35J 0.6208 0.9793 0.3651 0.055 Uiso calc 0.367(8) A 6
C C305 0.5551(4) 1.0956(7) 0.4559(5) 0.034(2) Uani d 0.633(8) A 5
H H30K 0.5372 1.0516 0.4242 0.040 Uiso calc 0.633(8) A 5
H H30L 0.5729 1.1495 0.4311 0.040 Uiso calc 0.633(8) A 5
C C355 0.5609(7) 1.1099(12) 0.5307(9) 0.038(4) Uani d 0.367(8) A 6
H H35K 0.5511 1.0769 0.5720 0.045 Uiso calc 0.367(8) A 6
H H35L 0.5824 1.1696 0.5416 0.045 Uiso calc 0.367(8) A 6
C C306 0.5156(2) 1.1465(5) 0.4994(3) 0.0379(14) Uani d 1 . .
H H30M 0.4920 1.1862 0.4727 0.057 Uiso calc 0.633(8) A 5
H H30N 0.4968 1.0939 0.5232 0.057 Uiso calc 0.633(8) A 5
H H30O 0.5327 1.1921 0.5301 0.057 Uiso calc 0.633(8) A 5
H H35M 0.4979 1.1942 0.5282 0.057 Uiso calc 0.367(8) A 6
H H35N 0.5247 1.1816 0.4591 0.057 Uiso calc 0.367(8) A 6
H H35O 0.4933 1.0886 0.4895 0.057 Uiso calc 0.367(8) A 6
C C307 0.6307(4) 1.0988(7) 0.5250(5) 0.035(2) Uani d 0.633(8) A 5
H H30P 0.6113 1.1404 0.5565 0.042 Uiso calc 0.633(8) A 5
H H30Q 0.6452 1.1466 0.4929 0.042 Uiso calc 0.633(8) A 5
C C357 0.6315(7) 0.9844(12) 0.5373(8) 0.037(4) Uani d 0.367(8) A 6
H H35P 0.6124 0.9601 0.5756 0.045 Uiso calc 0.367(8) A 6
H H35Q 0.6465 0.9235 0.5163 0.045 Uiso calc 0.367(8) A 6
C C308 0.6737(3) 1.0504(6) 0.5605(4) 0.0549(19) Uani d 1 . .
H H30R 0.6945 1.1036 0.5808 0.082 Uiso calc 0.633(8) A 5
H H30S 0.6603 1.0047 0.5941 0.082 Uiso calc 0.633(8) A 5
H H30T 0.6945 1.0110 0.5301 0.082 Uiso calc 0.633(8) A 5
H H35R 0.6952 1.0114 0.5904 0.082 Uiso calc 0.367(8) A 6
H H35S 0.6939 1.0732 0.5235 0.082 Uiso calc 0.367(8) A 6
H H35T 0.6597 1.1100 0.5831 0.082 Uiso calc 0.367(8) A 6
C C401 0.3433(2) 0.5922(4) 0.3322(3) 0.0310(12) Uani d 1 . .
H H40A 0.3594 0.6404 0.3629 0.037 Uiso calc 1 . .
H H40B 0.3707 0.5524 0.3113 0.037 Uiso calc 1 . .
C C402 0.3164(2) 0.6529(5) 0.2810(3) 0.0360(13) Uani d 1 . .
H H40C 0.3407 0.6978 0.2590 0.054 Uiso calc 1 . .
H H40D 0.3011 0.6062 0.2494 0.054 Uiso calc 1 . .
H H40E 0.2897 0.6944 0.3011 0.054 Uiso calc 1 . .
C C403 0.3446(2) 0.4705(4) 0.4203(3) 0.0328(12) Uani d 1 . .
H H40F 0.3707 0.4299 0.3974 0.039 Uiso calc 1 . .
H H40G 0.3622 0.5255 0.4443 0.039 Uiso calc 1 . .
C C404 0.3179(3) 0.4018(5) 0.4685(3) 0.0448(16) Uani d 1 . .
H H40H 0.3428 0.3737 0.4989 0.067 Uiso calc 1 . .
H H40I 0.2926 0.4415 0.4924 0.067 Uiso calc 1 . .
H H40J 0.3011 0.3458 0.4454 0.067 Uiso calc 1 . .
C C405 0.2872(2) 0.4375(4) 0.3271(3) 0.0345(13) Uani d 1 . .
H H40K 0.2654 0.3930 0.3541 0.041 Uiso calc 1 . .
H H40L 0.2651 0.4714 0.2949 0.041 Uiso calc 1 . .
C C406 0.3246(3) 0.3710(5) 0.2915(3) 0.0441(16) Uani d 1 . .
H H40M 0.3061 0.3210 0.2651 0.066 Uiso calc 1 . .
H H40N 0.3458 0.4136 0.2634 0.066 Uiso calc 1 . .
H H40O 0.3461 0.3350 0.3228 0.066 Uiso calc 1 . .
C C407 0.2661(2) 0.5740(5) 0.4017(3) 0.0360(13) Uani d 1 . .
H H40P 0.2441 0.5225 0.4229 0.043 Uiso calc 1 . .
H H40Q 0.2458 0.6072 0.3673 0.043 Uiso calc 1 . .
C C408 0.2803(3) 0.6546(5) 0.4517(3) 0.0465(16) Uani d 1 . .
H H40R 0.2494 0.6857 0.4692 0.070 Uiso calc 1 . .
H H40S 0.2995 0.6225 0.4868 0.070 Uiso calc 1 . .
H H40T 0.3012 0.7075 0.4311 0.070 Uiso calc 1 . .
C C501 0.7064(2) 0.4383(4) 0.5442(3) 0.0298(12) Uani d 1 . .
H H50A 0.6824 0.4851 0.5223 0.036 Uiso calc 1 . .
H H50B 0.7244 0.3992 0.5102 0.036 Uiso calc 1 . .
C C502 0.6763(3) 0.3643(5) 0.5852(3) 0.0421(15) Uani d 1 . .
H H50C 0.6525 0.3266 0.5577 0.063 Uiso calc 1 . .
H H50D 0.6996 0.3161 0.6063 0.063 Uiso calc 1 . .
H H50E 0.6575 0.4022 0.6183 0.063 Uiso calc 1 . .
C C503 0.7192(2) 0.5698(4) 0.6312(3) 0.0324(13) Uani d 1 . .
H H50F 0.7457 0.6089 0.6544 0.039 Uiso calc 1 . .
H H50G 0.7021 0.5254 0.6634 0.039 Uiso calc 1 . .
C C504 0.6801(3) 0.6454(5) 0.6043(3) 0.0424(15) Uani d 1 . .
H H50H 0.6657 0.6855 0.6400 0.064 Uiso calc 1 . .
H H50I 0.6966 0.6915 0.5734 0.064 Uiso calc 1 . .
H H50J 0.6529 0.6077 0.5824 0.064 Uiso calc 1 . .
C C505 0.7813(2) 0.4336(4) 0.6180(3) 0.0305(12) Uani d 1 . .
H H50K 0.8047 0.4774 0.6433 0.037 Uiso calc 1 . .
H H50L 0.7617 0.3920 0.6492 0.037 Uiso calc 1 . .
C C506 0.8120(3) 0.3636(5) 0.5766(3) 0.0414(15) Uani d 1 . .
H H50M 0.8344 0.3224 0.6040 0.062 Uiso calc 1 . .
H H50N 0.7893 0.3185 0.5522 0.062 Uiso calc 1 . .
H H50O 0.8324 0.4041 0.5463 0.062 Uiso calc 1 . .
C C507 0.7716(2) 0.5660(4) 0.5306(3) 0.0296(12) Uani d 1 . .
H H50P 0.7873 0.5195 0.4986 0.036 Uiso calc 1 . .
H H50Q 0.7458 0.6073 0.5075 0.036 Uiso calc 1 . .
C C508 0.8119(3) 0.6368(5) 0.5563(3) 0.0416(15) Uani d 1 . .
H H50R 0.8270 0.6750 0.5203 0.062 Uiso calc 1 . .
H H50S 0.7966 0.6848 0.5871 0.062 Uiso calc 1 . .
H H50T 0.8382 0.5968 0.5781 0.062 Uiso calc 1 . .
C C601 0.5839(2) -0.0030(4) 0.2003(3) 0.0319(12) Uani d 1 . .
H H60A 0.5624 0.0021 0.2389 0.048 Uiso calc 0.63(3) B 3
H H60B 0.5978 -0.0722 0.1971 0.048 Uiso calc 0.63(3) B 3
H H60C 0.6117 0.0464 0.2036 0.048 Uiso calc 0.63(3) B 3
H H65A 0.6193 0.0108 0.1890 0.048 Uiso calc 0.37(3) B 4
H H65B 0.5685 0.0591 0.2183 0.048 Uiso calc 0.37(3) B 4
H H65C 0.5824 -0.0578 0.2326 0.048 Uiso calc 0.37(3) B 4
N N601 0.5537(5) 0.0192(19) 0.1428(7) 0.052(5) Uani d 0.63(3) B 3
O O601 0.5726(5) 0.017(2) 0.0892(7) 0.082(6) Uani d 0.63(3) B 3
O O602 0.5096(3) 0.046(2) 0.1532(5) 0.091(8) Uani d 0.63(3) B 3
N N651 0.5577(10) -0.032(2) 0.1457(13) 0.039(5) Uani d 0.37(3) B 4
O O651 0.5817(9) -0.039(2) 0.0950(12) 0.054(6) Uani d 0.37(3) B 4
O O652 0.5130(7) -0.053(3) 0.1481(8) 0.082(12) Uani d 0.37(3) B 4
N N1A 0.61625(15) 0.5047(3) 0.29278(19) 0.0201(8) Uani d 1 . .
N N2A 0.5743(8) 0.5371(13) 0.3026(16) 0.020(4) Uani d 0.40(7) C 1
N N3A 0.6583(8) 0.4747(19) 0.2904(15) 0.029(4) Uani d 0.40(7) C 1
N N2B 0.5863(10) 0.5348(9) 0.3279(19) 0.034(6) Uani d 0.60(7) C 2
N N3B 0.6510(9) 0.4690(10) 0.264(2) 0.042(7) Uani d 0.60(7) C 2
N N101 0.53142(17) 0.5106(3) 0.1106(2) 0.0279(10) Uani d 1 . .
N N201 0.90081(16) 0.4831(3) 0.3163(3) 0.0306(10) Uani d 1 . .
N N301 0.59417(17) 1.0316(3) 0.4906(2) 0.0280(10) Uani d 1 . .
N N401 0.31002(16) 0.5191(3) 0.3703(2) 0.0280(9) Uani d 1 . .
N N501 0.74488(18) 0.5019(3) 0.5812(2) 0.0272(10) Uani d 1 . .
O O1 0.44686(12) 0.6421(3) 0.41852(18) 0.0246(7) Uani d 1 . .
O O2 0.54199(12) 0.8770(3) 0.33350(17) 0.0234(7) Uani d 1 . .
O O3 0.67574(13) 0.8658(3) 0.25573(18) 0.0252(7) Uani d 1 . .
O O4 0.77593(14) 0.6810(3) 0.18415(18) 0.0269(8) Uani d 1 . .
O O5 0.79632(13) 0.3648(3) 0.19207(18) 0.0269(8) Uani d 1 . .
O O6 0.68581(13) 0.1277(3) 0.23276(17) 0.0228(7) Uani d 1 . .
O O7 0.55089(13) 0.1453(3) 0.31229(17) 0.0231(7) Uani d 1 . .
O O8 0.44961(12) 0.3237(3) 0.37863(19) 0.0266(8) Uani d 1 . .
O O9 0.62889(13) 0.7450(2) 0.48184(17) 0.0212(7) Uani d 1 . .
O O10 0.78154(13) 0.6233(3) 0.38230(17) 0.0230(7) Uani d 1 . .
O O11 0.72157(13) 0.2435(3) 0.41231(17) 0.0229(7) Uani d 1 . .
O O12 0.57042(13) 0.3630(3) 0.50779(16) 0.0218(7) Uani d 1 . .
O O13 0.49647(12) 0.6963(3) 0.30613(17) 0.0225(7) Uani d 1 . .
O O14 0.58624(13) 0.7592(3) 0.24087(17) 0.0221(7) Uani d 1 . .
O O15 0.67165(14) 0.6857(3) 0.18654(17) 0.0254(8) Uani d 1 . .
O O16 0.72513(13) 0.5059(3) 0.15671(17) 0.0235(7) Uani d 1 . .
O O17 0.69613(14) 0.3123(3) 0.17387(17) 0.0235(7) Uani d 1 . .
O O18 0.60098(13) 0.2491(3) 0.21917(16) 0.0212(7) Uani d 1 . .
O O19 0.51500(13) 0.3312(3) 0.27384(17) 0.0247(7) Uani d 1 . .
O O20 0.46441(12) 0.5060(2) 0.32053(16) 0.0205(7) Uani d 1 . .
O O21 0.54895(12) 0.6861(2) 0.40239(16) 0.0189(7) Uani d 1 . .
O O22 0.62604(12) 0.7415(2) 0.34636(16) 0.0185(7) Uani d 1 . .
O O23 0.71085(12) 0.6751(2) 0.29239(15) 0.0191(7) Uani d 1 . .
O O24 0.75416(12) 0.5137(2) 0.26934(16) 0.0202(7) Uani d 1 . .
O O25 0.72402(12) 0.3135(3) 0.28536(16) 0.0203(7) Uani d 1 . .
O O26 0.64061(12) 0.2612(2) 0.32529(16) 0.0185(7) Uani d 1 . .
O O27 0.55636(12) 0.3279(2) 0.37858(16) 0.0189(7) Uani d 1 . .
O O28 0.51764(12) 0.4862(2) 0.41649(16) 0.0191(7) Uani d 1 . .
O O29 0.68303(13) 0.6097(3) 0.40567(17) 0.0221(7) Uani d 1 . .
O O30 0.64398(12) 0.3843(3) 0.42254(16) 0.0217(7) Uani d 1 . .
O O31 0.60099(12) 0.5527(2) 0.47046(16) 0.0193(7) Uani d 1 . .
O O32 0.73551(12) 0.4380(2) 0.38378(16) 0.0190(7) Uani d 1 . .
V V1 0.49275(3) 0.60404(6) 0.37400(4) 0.01834(16) Uani d 1 . .
V V2 0.55565(3) 0.75935(6) 0.31894(4) 0.01749(16) Uani d 1 . .
V V3 0.65369(3) 0.75203(6) 0.26184(4) 0.01827(16) Uani d 1 . .
V V4 0.72825(3) 0.61615(6) 0.20811(4) 0.01968(17) Uani d 1 . .
V V5 0.74101(3) 0.40263(6) 0.21281(4) 0.01995(17) Uani d 1 . .
V V6 0.66843(3) 0.24481(6) 0.23926(4) 0.01739(16) Uani d 1 . .
V V7 0.57096(3) 0.25781(6) 0.29802(4) 0.01776(16) Uani d 1 . .
V V8 0.49418(3) 0.39189(6) 0.34844(4) 0.01821(16) Uani d 1 . .
V V9 0.61793(3) 0.66140(6) 0.42709(4) 0.01673(16) Uani d 1 . .
V V10 0.73046(3) 0.57422(6) 0.35346(4) 0.01784(16) Uani d 1 . .
V V11 0.69676(3) 0.33332(6) 0.36960(4) 0.01648(16) Uani d 1 . .
V V12 0.58328(3) 0.41967(6) 0.44091(4) 0.01761(16) Uani d 1 . .

loop_
_atom_site_aniso_label
_atom_site_aniso_U_11
_atom_site_aniso_U_22
_atom_site_aniso_U_33
_atom_site_aniso_U_12
_atom_site_aniso_U_13
_atom_site_aniso_U_23
C101 0.037(3) 0.039(3) 0.019(3) -0.004(3) -0.005(2) 0.002(2)
C102 0.048(4) 0.057(4) 0.028(3) 0.018(3) -0.008(3) -0.009(3)
C103 0.032(3) 0.062(4) 0.027(3) 0.013(3) -0.003(2) 0.011(3)
C104 0.059(5) 0.121(8) 0.038(4) 0.054(5) 0.004(4) 0.019(4)
C105 0.037(3) 0.033(3) 0.019(2) 0.000(2) -0.003(2) -0.002(2)
C106 0.065(4) 0.033(3) 0.032(3) -0.008(3) -0.005(3) 0.004(3)
C107 0.031(3) 0.042(3) 0.022(3) -0.004(2) -0.005(2) 0.007(2)
C108 0.033(3) 0.051(4) 0.034(3) -0.012(3) -0.006(2) 0.013(3)
C201 0.018(2) 0.027(3) 0.038(3) 0.002(2) 0.001(2) 0.003(2)
C202 0.039(3) 0.036(3) 0.044(4) 0.006(3) 0.009(3) 0.003(3)
C203 0.024(2) 0.029(3) 0.040(3) 0.001(2) 0.000(2) 0.010(2)
C204 0.037(3) 0.049(4) 0.056(4) -0.010(3) 0.004(3) 0.018(3)
C205 0.019(2) 0.055(4) 0.051(4) -0.004(2) -0.007(3) -0.005(3)
C206 0.028(3) 0.043(4) 0.079(5) -0.005(3) -0.016(3) -0.017(4)
C207 0.021(3) 0.052(4) 0.047(4) 0.014(3) 0.008(3) 0.002(3)
C208 0.040(3) 0.052(4) 0.055(4) 0.021(3) 0.008(3) 0.003(3)
C301 0.038(5) 0.032(5) 0.028(5) 0.005(4) 0.008(4) 0.005(4)
C351 0.037(8) 0.026(7) 0.029(8) 0.004(6) -0.012(7) -0.003(6)
C302 0.047(4) 0.031(3) 0.053(4) -0.003(3) 0.005(3) 0.006(3)
C303 0.018(3) 0.027(4) 0.031(4) -0.004(3) -0.005(3) 0.000(3)
C353 0.046(9) 0.028(7) 0.026(8) -0.003(7) 0.002(7) 0.003(6)
C304 0.032(3) 0.039(3) 0.038(3) 0.009(3) -0.001(3) 0.002(3)
C305 0.039(5) 0.029(5) 0.033(5) 0.000(4) 0.003(4) 0.006(4)
C355 0.051(10) 0.025(7) 0.038(9) -0.001(7) 0.002(8) -0.006(7)
C306 0.040(3) 0.031(3) 0.042(3) 0.000(3) 0.007(3) 0.001(3)
C307 0.038(5) 0.036(5) 0.030(5) -0.002(4) -0.005(4) -0.010(4)
C357 0.050(10) 0.032(8) 0.030(8) 0.003(7) -0.019(7) -0.009(7)
C308 0.052(4) 0.069(5) 0.044(4) -0.006(4) -0.019(3) -0.006(4)
C401 0.024(3) 0.029(3) 0.041(3) -0.003(2) -0.001(2) -0.001(2)
C402 0.035(3) 0.036(3) 0.038(3) -0.002(3) -0.002(3) 0.004(2)
C403 0.027(3) 0.026(3) 0.045(3) -0.002(2) -0.013(2) 0.003(2)
C404 0.050(4) 0.040(3) 0.045(4) -0.009(3) -0.015(3) 0.011(3)
C405 0.035(3) 0.035(3) 0.034(3) -0.011(2) -0.012(3) 0.000(2)
C406 0.058(4) 0.033(3) 0.041(4) 0.005(3) -0.011(3) -0.005(3)
C407 0.031(3) 0.041(3) 0.036(3) 0.003(2) 0.000(2) 0.003(3)
C408 0.053(4) 0.037(3) 0.049(4) 0.014(3) 0.009(3) -0.004(3)
C501 0.035(3) 0.031(3) 0.023(3) 0.001(2) -0.012(2) -0.002(2)
C502 0.044(4) 0.040(3) 0.042(3) -0.010(3) -0.022(3) 0.011(3)
C503 0.041(3) 0.037(3) 0.020(3) 0.006(3) -0.009(2) -0.008(2)
C504 0.052(4) 0.041(3) 0.034(3) 0.014(3) -0.011(3) -0.009(3)
C505 0.035(3) 0.035(3) 0.022(3) 0.004(2) -0.008(2) 0.002(2)
C506 0.046(4) 0.040(3) 0.038(3) 0.013(3) 0.003(3) 0.003(3)
C507 0.038(3) 0.032(3) 0.019(2) 0.006(2) -0.010(2) 0.000(2)
C508 0.047(4) 0.043(3) 0.035(3) -0.009(3) -0.007(3) 0.002(3)
C601 0.030(3) 0.029(3) 0.036(3) 0.005(2) -0.002(2) 0.003(2)
N601 0.027(5) 0.104(14) 0.027(5) -0.002(8) -0.003(4) 0.008(9)
O601 0.039(5) 0.174(19) 0.033(5) 0.015(9) 0.002(4) 0.018(9)
O602 0.027(4) 0.21(2) 0.036(5) 0.012(7) 0.001(4) 0.017(8)
N651 0.028(9) 0.052(13) 0.036(10) -0.008(10) 0.004(7) 0.004(11)
O651 0.043(11) 0.085(15) 0.036(10) -0.008(9) 0.004(8) -0.019(10)
O652 0.025(8) 0.17(3) 0.050(9) -0.041(12) 0.002(6) -0.003(13)
N1A 0.0189(18) 0.022(2) 0.0194(19) -0.0017(15) -0.0014(15) 0.0020(16)
N2A 0.012(5) 0.031(7) 0.016(10) 0.009(5) -0.009(6) 0.001(6)
N3A 0.023(5) 0.043(9) 0.020(10) 0.014(6) 0.003(7) -0.014(7)
N2B 0.027(8) 0.030(5) 0.044(13) 0.000(4) 0.015(9) -0.001(5)
N3B 0.036(7) 0.021(5) 0.069(18) -0.008(4) 0.035(9) -0.006(7)
N101 0.030(2) 0.037(2) 0.017(2) 0.0003(19) -0.0056(18) 0.0036(19)
N201 0.0128(18) 0.032(2) 0.047(3) 0.0040(17) 0.0004(19) 0.007(2)
N301 0.033(2) 0.026(2) 0.025(2) -0.0037(19) -0.0051(19) 0.0048(18)
N401 0.023(2) 0.029(2) 0.032(2) -0.0040(17) -0.0084(19) 0.0002(19)
N501 0.033(2) 0.030(2) 0.018(2) 0.0024(19) -0.0090(18) 0.0010(17)
O1 0.0163(15) 0.0281(18) 0.0293(19) 0.0023(14) 0.0009(14) -0.0017(15)
O2 0.0177(16) 0.0243(17) 0.0281(19) 0.0013(13) -0.0016(14) 0.0028(14)
O3 0.0265(18) 0.0243(17) 0.0248(18) -0.0016(15) 0.0048(15) 0.0048(15)
O4 0.0276(19) 0.0253(18) 0.0278(19) -0.0030(15) 0.0078(15) -0.0021(15)
O5 0.0218(17) 0.0307(19) 0.0283(19) -0.0002(15) 0.0085(15) -0.0032(16)
O6 0.0218(16) 0.0221(16) 0.0245(18) 0.0015(14) 0.0002(14) -0.0039(14)
O7 0.0192(16) 0.0225(17) 0.0276(18) -0.0046(14) 0.0026(14) -0.0047(15)
O8 0.0177(16) 0.0249(17) 0.037(2) -0.0032(13) 0.0014(15) -0.0006(16)
O9 0.0228(17) 0.0222(17) 0.0187(16) 0.0016(13) -0.0006(14) -0.0031(13)
O10 0.0195(16) 0.0232(17) 0.0264(18) 0.0008(13) -0.0054(14) -0.0031(15)
O11 0.0235(18) 0.0231(17) 0.0223(18) 0.0028(13) -0.0045(14) 0.0019(14)
O12 0.0242(17) 0.0229(17) 0.0183(16) 0.0007(14) 0.0014(14) 0.0007(14)
O13 0.0207(16) 0.0261(17) 0.0207(17) -0.0017(14) -0.0051(13) 0.0027(14)
O14 0.0178(16) 0.0307(18) 0.0179(16) 0.0033(14) -0.0011(14) 0.0001(14)
O15 0.0268(18) 0.0333(19) 0.0162(16) 0.0053(15) 0.0006(14) -0.0008(15)
O16 0.0254(18) 0.0226(17) 0.0223(17) -0.0020(14) 0.0041(14) -0.0008(14)
O17 0.0265(18) 0.0242(17) 0.0197(17) -0.0048(14) 0.0014(14) -0.0040(14)
O18 0.0202(17) 0.0278(18) 0.0155(16) 0.0005(13) -0.0026(13) -0.0023(13)
O19 0.0202(16) 0.0316(19) 0.0221(18) 0.0046(14) -0.0058(14) -0.0068(15)
O20 0.0171(15) 0.0212(16) 0.0231(17) 0.0011(13) -0.0027(14) -0.0015(14)
O21 0.0168(15) 0.0218(16) 0.0182(16) 0.0013(13) -0.0015(13) -0.0001(13)
O22 0.0143(15) 0.0253(17) 0.0158(15) 0.0002(12) 0.0004(13) 0.0022(13)
O23 0.0154(15) 0.0245(17) 0.0174(16) 0.0019(13) 0.0017(13) 0.0001(13)
O24 0.0196(16) 0.0199(16) 0.0211(17) -0.0005(13) 0.0042(13) 0.0004(13)
O25 0.0164(15) 0.0232(17) 0.0213(17) 0.0000(13) 0.0012(13) -0.0026(14)
O26 0.0159(15) 0.0228(16) 0.0168(16) -0.0013(13) 0.0007(13) -0.0015(13)
O27 0.0180(15) 0.0196(15) 0.0190(16) 0.0001(12) 0.0009(13) -0.0022(13)
O28 0.0168(15) 0.0188(15) 0.0217(16) 0.0012(12) -0.0021(13) 0.0003(13)
O29 0.0198(16) 0.0247(17) 0.0217(17) 0.0055(14) 0.0005(14) 0.0011(14)
O30 0.0195(16) 0.0270(18) 0.0186(16) 0.0020(14) -0.0012(14) -0.0064(14)
O31 0.0197(16) 0.0205(16) 0.0176(16) -0.0001(13) -0.0014(13) 0.0001(13)
O32 0.0149(15) 0.0197(16) 0.0225(17) 0.0006(12) -0.0013(13) -0.0006(14)
V1 0.0137(3) 0.0206(4) 0.0207(4) 0.0005(3) -0.0002(3) 0.0012(3)
V2 0.0138(3) 0.0217(4) 0.0170(4) 0.0013(3) -0.0005(3) 0.0011(3)
V3 0.0168(4) 0.0209(4) 0.0172(4) 0.0017(3) 0.0013(3) 0.0008(3)
V4 0.0184(4) 0.0221(4) 0.0186(4) 0.0003(3) 0.0038(3) -0.0002(3)
V5 0.0177(4) 0.0217(4) 0.0205(4) -0.0014(3) 0.0044(3) -0.0022(3)
V6 0.0155(4) 0.0203(4) 0.0163(4) -0.0010(3) 0.0010(3) -0.0022(3)
V7 0.0138(3) 0.0221(4) 0.0174(4) -0.0007(3) -0.0001(3) -0.0019(3)
V8 0.0130(3) 0.0215(4) 0.0202(4) -0.0010(3) -0.0005(3) -0.0014(3)
V9 0.0148(3) 0.0195(4) 0.0158(4) 0.0007(3) -0.0007(3) -0.0010(3)
V10 0.0131(3) 0.0220(4) 0.0184(4) 0.0009(3) -0.0011(3) -0.0014(3)
V11 0.0139(3) 0.0190(4) 0.0165(4) 0.0010(3) -0.0008(3) -0.0001(3)
V12 0.0160(4) 0.0221(4) 0.0147(4) 0.0005(3) 0.0007(3) -0.0003(3)

loop_
_atom_type_symbol
_atom_type_description
_atom_type_scat_dispersion_real
_atom_type_scat_dispersion_imag
_atom_type_scat_source
C C 0.0033 0.0016 'International Tables Vol C Tables 4.2.6.8 and 6.1.1.4'
H H 0.0000 0.0000 'International Tables Vol C Tables 4.2.6.8 and 6.1.1.4'
N N 0.0061 0.0033 'International Tables Vol C Tables 4.2.6.8 and 6.1.1.4'
O O 0.0106 0.0060 'International Tables Vol C Tables 4.2.6.8 and 6.1.1.4'
V V 0.3005 0.5294 'International Tables Vol C Tables 4.2.6.8 and 6.1.1.4'

loop_
_geom_angle_atom_site_label_1
_geom_angle_atom_site_label_2
_geom_angle_atom_site_label_3
_geom_angle
N101 C101 C102 115.5(4)
N101 C101 H10A 108.4
C102 C101 H10A 108.4
N101 C101 H10B 108.4
C102 C101 H10B 108.4
H10A C101 H10B 107.5
C101 C102 H10C 109.5
C101 C102 H10D 109.5
H10C C102 H10D 109.5
C101 C102 H10E 109.5
H10C C102 H10E 109.5
H10D C102 H10E 109.5
C104 C103 N101 115.8(5)
C104 C103 H10F 108.3
N101 C103 H10F 108.3
C104 C103 H10G 108.3
N101 C103 H10G 108.3
H10F C103 H10G 107.4
C103 C104 H10H 109.5
C103 C104 H10I 109.5
H10H C104 H10I 109.5
C103 C104 H10J 109.5
H10H C104 H10J 109.5
H10I C104 H10J 109.5
C106 C105 N101 115.4(5)
C106 C105 H10K 108.4
N101 C105 H10K 108.4
C106 C105 H10L 108.4
N101 C105 H10L 108.4
H10K C105 H10L 107.5
C105 C106 H10M 109.5
C105 C106 H10N 109.5
H10M C106 H10N 109.5
C105 C106 H10O 109.5
H10M C106 H10O 109.5
H10N C106 H10O 109.5
N101 C107 C108 115.4(5)
N101 C107 H10P 108.4
C108 C107 H10P 108.4
N101 C107 H10Q 108.4
C108 C107 H10Q 108.4
H10P C107 H10Q 107.5
C107 C108 H10R 109.5
C107 C108 H10S 109.5
H10R C108 H10S 109.5
C107 C108 H10T 109.5
H10R C108 H10T 109.5
H10S C108 H10T 109.5
C202 C201 N201 116.4(4)
C202 C201 H20A 108.2
N201 C201 H20A 108.2
C202 C201 H20B 108.2
N201 C201 H20B 108.2
H20A C201 H20B 107.3
C201 C202 H20C 109.5
C201 C202 H20D 109.5
H20C C202 H20D 109.5
C201 C202 H20E 109.5
H20C C202 H20E 109.5
H20D C202 H20E 109.5
N201 C203 C204 114.8(5)
N201 C203 H20F 108.6
C204 C203 H20F 108.6
N201 C203 H20G 108.6
C204 C203 H20G 108.6
H20F C203 H20G 107.5
C203 C204 H20H 109.5
C203 C204 H20I 109.5
H20H C204 H20I 109.5
C203 C204 H20J 109.5
H20H C204 H20J 109.5
H20I C204 H20J 109.5
C206 C205 N201 115.6(5)
C206 C205 H20K 108.4
N201 C205 H20K 108.4
C206 C205 H20L 108.4
N201 C205 H20L 108.4
H20K C205 H20L 107.4
C205 C206 H20M 109.5
C205 C206 H20N 109.5
H20M C206 H20N 109.5
C205 C206 H20O 109.5
H20M C206 H20O 109.5
H20N C206 H20O 109.5
C208 C207 N201 115.9(5)
C208 C207 H20P 108.3
N201 C207 H20P 108.3
C208 C207 H20Q 108.3
N201 C207 H20Q 108.3
H20P C207 H20Q 107.4
C207 C208 H20R 109.5
C207 C208 H20S 109.5
H20R C208 H20S 109.5
C207 C208 H20T 109.5
H20R C208 H20T 109.5
H20S C208 H20T 109.5
C302 C301 N301 118.1(7)
C302 C301 H30A 107.8
N301 C301 H30A 107.8
C302 C301 H30B 107.8
N301 C301 H30B 107.8
H30A C301 H30B 107.1
C302 C351 N301 120.9(11)
C302 C351 H35A 107.1
N301 C351 H35A 107.1
C302 C351 H35B 107.1
N301 C351 H35B 107.1
H35A C351 H35B 106.8
C301 C302 H30C 109.5
C301 C302 H30D 109.5
H30C C302 H30D 109.5
C301 C302 H30E 109.5
H30C C302 H30E 109.5
H30D C302 H30E 109.5
C351 C302 H35C 109.5
C351 C302 H35D 109.5
H35C C302 H35D 109.5
C351 C302 H35E 109.5
H35C C302 H35E 109.5
H35D C302 H35E 109.5
C304 C303 N301 116.1(6)
C304 C303 H30F 108.3
N301 C303 H30F 108.3
C304 C303 H30G 108.3
N301 C303 H30G 108.3
H30F C303 H30G 107.4
N301 C353 C304 116.8(10)
N301 C353 H35F 108.1
C304 C353 H35F 108.1
N301 C353 H35G 108.1
C304 C353 H35G 108.1
H35F C353 H35G 107.3
C303 C304 H30H 109.5
C303 C304 H30I 109.5
H30H C304 H30I 109.5
C303 C304 H30J 109.5
H30H C304 H30J 109.5
H30I C304 H30J 109.5
C353 C304 H35H 109.5
C353 C304 H35I 109.5
H35H C304 H35I 109.5
C353 C304 H35J 109.5
H35H C304 H35J 109.5
H35I C304 H35J 109.5
N301 C305 C306 115.3(7)
N301 C305 H30K 108.4
C306 C305 H30K 108.4
N301 C305 H30L 108.4
C306 C305 H30L 108.4
H30K C305 H30L 107.5
C306 C355 N301 116.0(11)
C306 C355 H35K 108.3
N301 C355 H35K 108.3
C306 C355 H35L 108.3
N301 C355 H35L 108.3
H35K C355 H35L 107.4
C305 C306 H30M 109.5
C305 C306 H30N 109.5
H30M C306 H30N 109.5
C305 C306 H30O 109.5
H30M C306 H30O 109.5
H30N C306 H30O 109.5
C355 C306 H35M 109.5
C355 C306 H35N 109.5
H35M C306 H35N 109.5
C355 C306 H35O 109.5
H35M C306 H35O 109.5
H35N C306 H35O 109.5
N301 C307 C308 118.5(7)
N301 C307 H30P 107.7
C308 C307 H30P 107.7
N301 C307 H30Q 107.7
C308 C307 H30Q 107.7
H30P C307 H30Q 107.1
C308 C357 N301 117.1(11)
C308 C357 H35P 108.0
N301 C357 H35P 108.0
C308 C357 H35Q 108.0
N301 C357 H35Q 108.0
H35P C357 H35Q 107.3
C307 C308 H30R 109.5
C307 C308 H30S 109.5
H30R C308 H30S 109.5
C307 C308 H30T 109.5
H30R C308 H30T 109.5
H30S C308 H30T 109.5
C357 C308 H35R 109.5
C357 C308 H35S 109.5
H35R C308 H35S 109.5
C357 C308 H35T 109.5
H35R C308 H35T 109.5
H35S C308 H35T 109.5
C402 C401 N401 115.2(5)
C402 C401 H40A 108.5
N401 C401 H40A 108.5
C402 C401 H40B 108.5
N401 C401 H40B 108.5
H40A C401 H40B 107.5
C401 C402 H40C 109.5
C401 C402 H40D 109.5
H40C C402 H40D 109.5
C401 C402 H40E 109.5
H40C C402 H40E 109.5
H40D C402 H40E 109.5
C404 C403 N401 114.7(5)
C404 C403 H40F 108.6
N401 C403 H40F 108.6
C404 C403 H40G 108.6
N401 C403 H40G 108.6
H40F C403 H40G 107.6
C403 C404 H40H 109.5
C403 C404 H40I 109.5
H40H C404 H40I 109.5
C403 C404 H40J 109.5
H40H C404 H40J 109.5
H40I C404 H40J 109.5
C406 C405 N401 115.8(5)
C406 C405 H40K 108.3
N401 C405 H40K 108.3
C406 C405 H40L 108.3
N401 C405 H40L 108.3
H40K C405 H40L 107.4
C405 C406 H40M 109.5
C405 C406 H40N 109.5
H40M C406 H40N 109.5
C405 C406 H40O 109.5
H40M C406 H40O 109.5
H40N C406 H40O 109.5
N401 C407 C408 115.6(5)
N401 C407 H40P 108.4
C408 C407 H40P 108.4
N401 C407 H40Q 108.4
C408 C407 H40Q 108.4
H40P C407 H40Q 107.5
C407 C408 H40R 109.5
C407 C408 H40S 109.5
H40R C408 H40S 109.5
C407 C408 H40T 109.5
H40R C408 H40T 109.5
H40S C408 H40T 109.5
C502 C501 N501 114.8(4)
C502 C501 H50A 108.6
N501 C501 H50A 108.6
C502 C501 H50B 108.6
N501 C501 H50B 108.6
H50A C501 H50B 107.5
C501 C502 H50C 109.5
C501 C502 H50D 109.5
H50C C502 H50D 109.5
C501 C502 H50E 109.5
H50C C502 H50E 109.5
H50D C502 H50E 109.5
N501 C503 C504 115.5(4)
N501 C503 H50F 108.4
C504 C503 H50F 108.4
N501 C503 H50G 108.4
C504 C503 H50G 108.4
H50F C503 H50G 107.5
C503 C504 H50H 109.5
C503 C504 H50I 109.5
H50H C504 H50I 109.5
C503 C504 H50J 109.5
H50H C504 H50J 109.5
H50I C504 H50J 109.5
C506 C505 N501 114.6(5)
C506 C505 H50K 108.6
N501 C505 H50K 108.6
C506 C505 H50L 108.6
N501 C505 H50L 108.6
H50K C505 H50L 107.6
C505 C506 H50M 109.5
C505 C506 H50N 109.5
H50M C506 H50N 109.5
C505 C506 H50O 109.5
H50M C506 H50O 109.5
H50N C506 H50O 109.5
C508 C507 N501 115.2(4)
C508 C507 H50P 108.5
N501 C507 H50P 108.5
C508 C507 H50Q 108.5
N501 C507 H50Q 108.5
H50P C507 H50Q 107.5
C507 C508 H50R 109.5
C507 C508 H50S 109.5
H50R C508 H50S 109.5
C507 C508 H50T 109.5
H50R C508 H50T 109.5
H50S C508 H50T 109.5
N601 C601 H60A 109.5
N601 C601 H60B 109.5
H60A C601 H60B 109.5
N601 C601 H60C 109.5
H60A C601 H60C 109.5
H60B C601 H60C 109.5
N651 C601 H65A 109.5
N651 C601 H65B 109.5
H65A C601 H65B 109.5
N651 C601 H65C 109.5
H65A C601 H65C 109.5
H65B C601 H65C 109.5
O601 N601 O602 123.4(14)
O601 N601 C601 120.9(12)
O602 N601 C601 115.4(12)
O652 N651 O651 121(3)
O652 N651 C601 121(2)
O651 N651 C601 117(2)
N2B N1A N3B 170.5(10)
N3A N1A N2A 172.6(10)
C107 N101 C101 111.7(4)
C107 N101 C103 111.3(4)
C101 N101 C103 105.7(4)
C107 N101 C105 106.2(4)
C101 N101 C105 110.9(4)
C103 N101 C105 111.0(5)
C203 N201 C207 112.8(5)
C203 N201 C201 105.7(4)
C207 N201 C201 110.9(4)
C203 N201 C205 111.5(5)
C207 N201 C205 105.5(4)
C201 N201 C205 110.5(5)
C307 N301 C301 112.1(6)
C307 N301 C305 110.0(6)
C301 N301 C305 112.2(6)
C353 N301 C357 115.2(11)
C353 N301 C351 111.5(9)
C357 N301 C351 108.6(9)
C353 N301 C355 106.7(9)
C357 N301 C355 106.9(10)
C351 N301 C355 107.6(9)
C307 N301 C303 109.1(6)
C301 N301 C303 106.9(5)
C305 N301 C303 106.3(5)
C407 N401 C405 106.4(4)
C407 N401 C401 111.6(4)
C405 N401 C401 111.6(4)
C407 N401 C403 111.6(5)
C405 N401 C403 110.1(4)
C401 N401 C403 105.6(4)
C507 N501 C505 112.2(4)
C507 N501 C501 105.5(4)
C505 N501 C501 110.7(4)
C507 N501 C503 110.7(4)
C505 N501 C503 106.5(4)
C501 N501 C503 111.3(4)
V2 O13 V1 103.61(17)
V2 O14 V3 102.88(17)
V4 O15 V3 103.98(18)
V4 O16 V5 102.05(18)
V6 O17 V5 104.48(17)
V7 O18 V6 102.87(17)
V8 O19 V7 103.97(17)
V8 O20 V1 102.10(16)
V9 O21 V1 135.98(18)
V9 O21 V2 103.21(15)
V1 O21 V2 94.22(14)
V3 O22 V2 95.15(15)
V3 O22 V9 148.72(19)
V2 O22 V9 101.80(15)
V10 O23 V3 142.88(18)
V10 O23 V4 104.66(15)
V3 O23 V4 95.65(15)
V5 O24 V4 93.60(15)
V5 O24 V10 141.04(18)
V4 O24 V10 100.34(15)
V11 O25 V5 135.09(19)
V11 O25 V6 102.93(15)
V5 O25 V6 94.15(15)
V7 O26 V6 95.20(15)
V7 O26 V11 149.49(18)
V6 O26 V11 101.18(15)
V12 O27 V7 143.81(18)
V12 O27 V8 105.10(15)
V7 O27 V8 95.53(15)
V1 O28 V8 94.03(14)
V1 O28 V12 140.45(18)
V8 O28 V12 100.34(14)
V10 O29 V9 154.5(2)
V12 O30 V11 155.9(2)
V9 O31 V12 130.24(19)
V11 O32 V10 130.24(18)
O1 V1 O20 104.68(16)
O1 V1 O13 105.80(17)
O20 V1 O13 91.23(15)
O1 V1 O28 104.45(17)
O20 V1 O28 81.49(14)
O13 V1 O28 149.74(15)
O1 V1 O21 103.55(16)
O20 V1 O21 151.75(15)
O13 V1 O21 79.98(14)
O28 V1 O21 92.64(14)
O1 V1 V8 115.05(13)
O20 V1 V8 38.09(10)
O13 V1 V8 119.87(12)
O28 V1 V8 44.06(10)
O21 V1 V8 126.54(10)
O1 V1 V2 116.52(13)
O20 V1 V2 119.31(11)
O13 V1 V2 37.35(10)
O28 V1 V2 124.23(10)
O21 V1 V2 43.69(10)
V8 V1 V2 128.03(4)
O2 V2 O13 105.89(17)
O2 V2 O14 105.56(17)
O13 V2 O14 104.97(16)
O2 V2 O22 105.83(16)
O13 V2 O22 144.89(15)
O14 V2 O22 80.45(15)
O2 V2 O21 106.29(16)
O13 V2 O21 80.06(14)
O14 V2 O21 144.87(15)
O22 V2 O21 76.98(13)
O2 V2 V3 108.26(13)
O13 V2 V3 135.90(12)
O14 V2 V3 38.94(11)
O22 V2 V3 41.64(10)
O21 V2 V3 115.20(10)
O2 V2 V1 118.40(13)
O13 V2 V1 39.04(11)
O14 V2 V1 127.93(12)
O22 V2 V1 110.54(10)
O21 V2 V1 42.10(10)
V3 V2 V1 131.96(4)
O2 V2 V9 112.65(13)
O13 V2 V9 112.63(11)
O14 V2 V9 114.39(11)
O22 V2 V9 39.41(10)
O21 V2 V9 37.65(9)
V3 V2 V9 78.47(3)
V1 V2 V9 73.92(3)
O3 V3 O14 106.61(17)
O3 V3 O15 106.11(18)
O14 V3 O15 94.24(16)
O3 V3 O22 106.23(17)
O14 V3 O22 81.28(15)
O15 V3 O22 147.26(16)
O3 V3 O23 103.17(17)
O14 V3 O23 150.07(15)
O15 V3 O23 80.13(15)
O22 V3 O23 87.78(14)
O3 V3 V2 109.35(13)
O14 V3 V2 38.19(11)
O15 V3 V2 126.84(12)
O22 V3 V2 43.22(10)
O23 V3 V2 126.55(10)
O3 V3 V4 107.20(13)
O14 V3 V4 127.18(11)
O15 V3 V4 37.53(11)
O22 V3 V4 124.99(10)
O23 V3 V4 42.70(10)
V2 V3 V4 143.43(4)
O4 V4 O16 106.28(17)
O4 V4 O15 107.90(18)
O16 V4 O15 102.80(17)
O4 V4 O23 104.54(17)
O16 V4 O23 146.34(15)
O15 V4 O23 80.04(15)
O4 V4 O24 106.74(17)
O16 V4 O24 81.27(15)
O15 V4 O24 142.24(15)
O23 V4 O24 77.18(14)
O4 V4 V5 116.36(13)
O16 V4 V5 39.43(12)
O15 V4 V5 127.43(12)
O23 V4 V5 112.83(10)
O24 V4 V5 42.23(10)
O4 V4 V3 109.28(13)
O16 V4 V3 134.03(12)
O15 V4 V3 38.49(11)
O23 V4 V3 41.65(10)
O24 V4 V3 114.29(10)
V5 V4 V3 133.02(4)
O4 V4 V10 112.68(14)
O16 V4 V10 116.01(12)
O15 V4 V10 110.45(12)
O23 V4 V10 36.97(10)
O24 V4 V10 40.36(10)
V5 V4 V10 77.61(3)
V3 V4 V10 75.19(3)
O5 V5 O16 105.55(18)
O5 V5 O17 105.57(18)
O16 V5 O17 92.84(16)
O5 V5 O24 103.62(17)
O16 V5 O24 82.30(15)
O17 V5 O24 150.64(15)
O5 V5 O25 103.29(17)
O16 V5 O25 151.15(15)
O17 V5 O25 78.80(15)
O24 V5 O25 91.56(14)
O5 V5 V4 114.03(14)
O16 V5 V4 38.53(11)
O17 V5 V4 122.72(12)
O24 V5 V4 44.17(10)
O25 V5 V4 126.32(10)
O5 V5 V6 115.91(14)
O16 V5 V6 119.98(12)
O17 V5 V6 36.73(11)
O24 V5 V6 123.82(10)
O25 V5 V6 43.12(10)
V4 V5 V6 129.88(4)
O6 V6 O17 107.11(17)
O6 V6 O18 106.74(16)
O17 V6 O18 102.32(16)
O6 V6 O26 106.94(16)
O17 V6 O26 143.26(15)
O18 V6 O26 80.56(14)
O6 V6 O25 105.28(16)
O17 V6 O25 80.43(15)
O18 V6 O25 145.32(15)
O26 V6 O25 77.71(14)
O6 V6 V7 110.52(13)
O17 V6 V7 131.88(12)
O18 V6 V7 38.40(11)
O26 V6 V7 42.23(10)
O25 V6 V7 116.08(10)
O6 V6 V5 118.72(13)
O17 V6 V5 38.79(11)
O18 V6 V5 125.77(11)
O26 V6 V5 110.37(10)
O25 V6 V5 42.73(10)
V7 V6 V5 129.84(4)
O6 V6 V11 111.68(13)
O17 V6 V11 112.70(11)
O18 V6 V11 115.53(11)
O26 V6 V11 39.96(10)
O25 V6 V11 37.77(10)
V7 V6 V11 79.68(3)
V5 V6 V11 74.28(3)
O7 V7 O18 104.66(17)
O7 V7 O19 105.52(17)
O18 V7 O19 98.05(16)
O7 V7 O26 106.57(16)
O18 V7 O26 81.23(15)
O19 V7 O26 146.97(15)
O7 V7 O27 102.26(16)
O18 V7 O27 152.50(15)
O19 V7 O27 79.97(15)
O26 V7 O27 85.82(14)
O7 V7 V6 108.90(13)
O18 V7 V6 38.73(11)
O19 V7 V6 130.00(12)
O26 V7 V6 42.57(10)
O27 V7 V6 124.99(10)
O7 V7 V8 105.24(13)
O18 V7 V8 132.15(11)
O19 V7 V8 37.87(11)
O26 V7 V8 123.56(10)
O27 V7 V8 42.30(10)
V6 V7 V8 145.76(4)
O8 V8 O20 105.61(17)
O8 V8 O19 107.97(18)
O20 V8 O19 102.98(16)
O8 V8 O27 104.74(16)
O20 V8 O27 146.71(14)
O19 V8 O27 80.13(15)
O8 V8 O28 107.54(17)
O20 V8 O28 81.07(14)
O19 V8 O28 141.56(15)
O27 V8 O28 77.06(13)
O8 V8 V1 117.67(13)
O20 V8 V1 39.81(11)
O19 V8 V1 126.25(12)
O27 V8 V1 111.99(10)
O28 V8 V1 41.91(9)
O8 V8 V7 108.55(13)
O20 V8 V7 134.77(12)
O19 V8 V7 38.17(11)
O27 V8 V7 42.17(10)
O28 V8 V7 114.79(10)
V1 V8 V7 132.58(4)
O8 V8 V12 112.82(14)
O20 V8 V12 116.24(11)
O19 V8 V12 110.49(11)
O27 V8 V12 36.93(10)
O28 V8 V12 40.22(9)
V1 V8 V12 77.07(3)
V7 V8 V12 75.92(3)
O9 V9 O31 103.99(17)
O9 V9 O29 104.20(17)
O31 V9 O29 93.49(15)
O9 V9 O21 104.14(16)
O31 V9 O21 91.78(15)
O29 V9 O21 148.95(15)
O9 V9 O22 102.33(16)
O31 V9 O22 153.36(15)
O29 V9 O22 83.95(14)
O21 V9 O22 77.84(14)
O9 V9 V2 109.09(13)
O31 V9 V2 125.57(11)
O29 V9 V2 117.75(11)
O21 V9 V2 39.13(10)
O22 V9 V2 38.80(9)
O10 V10 O29 105.67(18)
O10 V10 O32 101.21(16)
O29 V10 O32 95.62(15)
O10 V10 O23 101.36(16)
O29 V10 O23 91.78(15)
O32 V10 O23 153.34(15)
O10 V10 O24 102.55(16)
O29 V10 O24 151.30(16)
O32 V10 O24 83.88(14)
O23 V10 O24 77.53(14)
O10 V10 V4 107.99(14)
O29 V10 V4 123.76(12)
O32 V10 V4 119.73(11)
O23 V10 V4 38.37(10)
O24 V10 V4 39.31(10)
O11 V11 O32 104.18(17)
O11 V11 O30 103.88(17)
O32 V11 O30 93.31(15)
O11 V11 O25 104.37(17)
O32 V11 O25 92.27(15)
O30 V11 O25 148.86(15)
O11 V11 O26 102.10(16)
O32 V11 O26 153.53(15)
O30 V11 O26 83.38(14)
O25 V11 O26 78.15(14)
O11 V11 V6 107.98(13)
O32 V11 V6 126.76(12)
O30 V11 V6 117.89(11)
O25 V11 V6 39.30(10)
O26 V11 V6 38.86(10)
O12 V12 O30 105.32(17)
O12 V12 O27 102.29(17)
O30 V12 O27 91.63(15)
O12 V12 O31 101.44(16)
O30 V12 O31 95.11(15)
O27 V12 O31 152.62(15)
O12 V12 O28 103.58(16)
O30 V12 O28 150.66(16)
O27 V12 O28 77.32(13)
O31 V12 O28 84.01(14)
O12 V12 V8 108.74(13)
O30 V12 V8 123.39(12)
O27 V12 V8 37.97(10)
O31 V12 V8 119.94(10)
O28 V12 V8 39.44(9)

loop_
_geom_bond_atom_site_label_1
_geom_bond_atom_site_label_2
_geom_bond_distance
C101 N101 1.517(7)
C101 C102 1.519(8)
C101 H10A 0.9900
C101 H10B 0.9900
C102 H10C 0.9800
C102 H10D 0.9800
C102 H10E 0.9800
C103 C104 1.494(10)
C103 N101 1.519(7)
C103 H10F 0.9900
C103 H10G 0.9900
C104 H10H 0.9800
C104 H10I 0.9800
C104 H10J 0.9800
C105 C106 1.511(8)
C105 N101 1.521(7)
C105 H10K 0.9900
C105 H10L 0.9900
C106 H10M 0.9800
C106 H10N 0.9800
C106 H10O 0.9800
C107 N101 1.506(7)
C107 C108 1.519(8)
C107 H10P 0.9900
C107 H10Q 0.9900
C108 H10R 0.9800
C108 H10S 0.9800
C108 H10T 0.9800
C201 C202 1.513(8)
C201 N201 1.521(7)
C201 H20A 0.9900
C201 H20B 0.9900
C202 H20C 0.9800
C202 H20D 0.9800
C202 H20E 0.9800
C203 N201 1.511(7)
C203 C204 1.516(8)
C203 H20F 0.9900
C203 H20G 0.9900
C204 H20H 0.9800
C204 H20I 0.9800
C204 H20J 0.9800
C205 C206 1.517(9)
C205 N201 1.524(8)
C205 H20K 0.9900
C205 H20L 0.9900
C206 H20M 0.9800
C206 H20N 0.9800
C206 H20O 0.9800
C207 C208 1.487(10)
C207 N201 1.515(7)
C207 H20P 0.9900
C207 H20Q 0.9900
C208 H20R 0.9800
C208 H20S 0.9800
C208 H20T 0.9800
C301 C302 1.497(11)
C301 N301 1.504(10)
C301 H30A 0.9900
C301 H30B 0.9900
C351 C302 1.436(17)
C351 N301 1.523(15)
C351 H35A 0.9900
C351 H35B 0.9900
C302 H30C 0.9800
C302 H30D 0.9800
C302 H30E 0.9800
C302 H35C 0.9800
C302 H35D 0.9800
C302 H35E 0.9800
C303 C304 1.409(10)
C303 N301 1.591(10)
C303 H30F 0.9900
C303 H30G 0.9900
C353 N301 1.463(15)
C353 C304 1.528(17)
C353 H35F 0.9900
C353 H35G 0.9900
C304 H30H 0.9800
C304 H30I 0.9800
C304 H30J 0.9800
C304 H35H 0.9800
C304 H35I 0.9800
C304 H35J 0.9800
C305 N301 1.509(10)
C305 C306 1.528(11)
C305 H30K 0.9900
C305 H30L 0.9900
C355 C306 1.441(19)
C355 N301 1.583(17)
C355 H35K 0.9900
C355 H35L 0.9900
C306 H30M 0.9800
C306 H30N 0.9800
C306 H30O 0.9800
C306 H35M 0.9800
C306 H35N 0.9800
C306 H35O 0.9800
C307 N301 1.486(10)
C307 C308 1.491(12)
C307 H30P 0.9900
C307 H30Q 0.9900
C357 C308 1.487(18)
C357 N301 1.510(16)
C357 H35P 0.9900
C357 H35Q 0.9900
C308 H30R 0.9800
C308 H30S 0.9800
C308 H30T 0.9800
C308 H35R 0.9800
C308 H35S 0.9800
C308 H35T 0.9800
C401 C402 1.501(8)
C401 N401 1.517(7)
C401 H40A 0.9900
C401 H40B 0.9900
C402 H40C 0.9800
C402 H40D 0.9800
C402 H40E 0.9800
C403 C404 1.514(9)
C403 N401 1.517(7)
C403 H40F 0.9900
C403 H40G 0.9900
C404 H40H 0.9800
C404 H40I 0.9800
C404 H40J 0.9800
C405 C406 1.507(9)
C405 N401 1.515(7)
C405 H40K 0.9900
C405 H40L 0.9900
C406 H40M 0.9800
C406 H40N 0.9800
C406 H40O 0.9800
C407 N401 1.510(7)
C407 C408 1.522(9)
C407 H40P 0.9900
C407 H40Q 0.9900
C408 H40R 0.9800
C408 H40S 0.9800
C408 H40T 0.9800
C501 C502 1.510(8)
C501 N501 1.518(7)
C501 H50A 0.9900
C501 H50B 0.9900
C502 H50C 0.9800
C502 H50D 0.9800
C502 H50E 0.9800
C503 N501 1.522(7)
C503 C504 1.533(8)
C503 H50F 0.9900
C503 H50G 0.9900
C504 H50H 0.9800
C504 H50I 0.9800
C504 H50J 0.9800
C505 C506 1.492(8)
C505 N501 1.516(7)
C505 H50K 0.9900
C505 H50L 0.9900
C506 H50M 0.9800
C506 H50N 0.9800
C506 H50O 0.9800
C507 C508 1.506(8)
C507 N501 1.513(7)
C507 H50P 0.9900
C507 H50Q 0.9900
C508 H50R 0.9800
C508 H50S 0.9800
C508 H50T 0.9800
C601 N651 1.38(3)
C601 N601 1.459(16)
C601 H60A 0.9800
C601 H60B 0.9800
C601 H60C 0.9800
C601 H65A 0.9800
C601 H65B 0.9800
C601 H65C 0.9800
N601 O601 1.22(2)
N601 O602 1.234(17)
N651 O652 1.21(3)
N651 O651 1.23(3)
N1A N2B 1.142(12)
N1A N3A 1.18(2)
N1A N3B 1.187(16)
N1A N2A 1.202(17)
O1 V1 1.599(3)
O2 V2 1.608(3)
O3 V3 1.603(4)
O4 V4 1.595(4)
O5 V5 1.599(3)
O6 V6 1.605(3)
O7 V7 1.591(3)
O8 V8 1.602(3)
O9 V9 1.600(3)
O10 V10 1.607(3)
O11 V11 1.609(3)
O12 V12 1.603(3)
O13 V2 1.784(3)
O13 V1 1.852(3)
O14 V2 1.803(4)
O14 V3 1.833(3)
O15 V4 1.804(4)
O15 V3 1.843(4)
O16 V4 1.793(3)
O16 V5 1.828(4)
O17 V6 1.771(4)
O17 V5 1.855(3)
O18 V7 1.814(3)
O18 V6 1.827(3)
O19 V8 1.818(4)
O19 V7 1.830(3)
O20 V8 1.782(3)
O20 V1 1.850(3)
O21 V9 1.916(3)
O21 V1 1.921(3)
O21 V2 1.980(3)
O22 V3 1.896(3)
O22 V2 1.955(3)
O22 V9 1.980(3)
O23 V10 1.897(3)
O23 V3 1.919(3)
O23 V4 1.958(3)
O24 V5 1.896(3)
O24 V4 1.965(3)
O24 V10 2.009(3)
O25 V11 1.900(3)
O25 V5 1.951(3)
O25 V6 1.965(3)
O26 V7 1.921(3)
O26 V6 1.934(3)
O26 V11 1.979(3)
O27 V12 1.898(3)
O27 V7 1.938(3)
O27 V8 1.943(3)
O28 V1 1.892(3)
O28 V8 1.969(3)
O28 V12 2.002(3)
O29 V10 1.715(3)
O29 V9 1.897(3)
O30 V12 1.709(3)
O30 V11 1.891(3)
O31 V9 1.739(3)
O31 V12 1.902(3)
O32 V11 1.734(3)
O32 V10 1.893(3)
V1 V8 2.8249(11)
V1 V2 2.8583(11)
V2 V3 2.8429(11)
V2 V9 3.0538(11)
V3 V4 2.8732(11)
V4 V5 2.8148(11)
V4 V10 3.0516(12)
V5 V6 2.8673(11)
V6 V7 2.8470(11)
V6 V11 3.0237(11)
V7 V8 2.8738(11)
V8 V12 3.0494(11)

loop_
_geom_torsion_atom_site_label_1
_geom_torsion_atom_site_label_2
_geom_torsion_atom_site_label_3
_geom_torsion_atom_site_label_4
_geom_torsion
N301 C351_f C302 C301_e -14.8(9)
N301 C301 C302 C351 14.5(9)
N301 C303 C304 C353 0.4(9)
N301 C353 C304 C303 -0.4(9)
N301 C355 C306 C305 -16.4(9)
N301 C305 C306 C355 17.1(9)
N301 C357 C308 C307 11.8(10)
N301 C307 C308 C357 -12.1(10)
N651 C601 N601 O601 -77(3)
N651 C601 N601 O602 108(4)
N601 C601 N651 O652 -91(4)
N601 C601 N651 O651 91(4)
C108 C107 N101 C101 54.3(7)
C108 C107 N101 C103 -63.6(7)
C108 C107 N101 C105 175.5(5)
C102 C101 N101 C107 61.4(6)
C102 C101 N101 C103 -177.4(5)
C102 C101 N101 C105 -57.0(6)
C104 C103 N101 C107 -61.2(8)
C104 C103 N101 C101 177.4(7)
C104 C103 N101 C105 57.0(8)
C106 C105 N101 C107 -179.9(5)
C106 C105 N101 C101 -58.3(6)
C106 C105 N101 C103 58.9(6)
C204 C203 N201 C207 -60.6(7)
C204 C203 N201 C201 178.1(5)
C204 C203 N201 C205 57.9(7)
C208 C207 N201 C203 -52.0(7)
C208 C207 N201 C201 66.4(7)
C208 C207 N201 C205 -174.0(6)
C202 C201 N201 C203 -173.3(5)
C202 C201 N201 C207 64.1(7)
C202 C201 N201 C205 -52.5(6)
C206 C205 N201 C203 58.8(7)
C206 C205 N201 C207 -178.4(6)
C206 C205 N201 C201 -58.5(7)
C304 C353 N301 C307 119.8(13)
C304 C353 N301 C301 -26(5)
C304 C353 N301 C305 -122.8(13)
C304 C353 N301 C357 70.4(14)
C304 C353 N301 C351 -53.9(15)
C304 C353 N301 C355 -171.1(12)
C304 C353 N301 C303 0.4(9)
C308 C307 N301 C353 -116.1(11)
C308 C307 N301 C301 56.6(10)
C308 C307 N301 C305 -177.8(8)
C308 C307 N301 C357 12.0(10)
C308 C307 N301 C351 32(5)
C308 C307 N301 C355 132.4(11)
C308 C307 N301 C303 -61.6(9)
C302 C301 N301 C353 -45(4)
C302 C301 N301 C307 171.4(7)
C302 C301 N301 C305 47.1(9)
C302 C301 N301 C357 -146.7(10)
C302 C301 N301 C351 -14.0(9)
C302 C301 N301 C355 101.7(9)
C302 C301 N301 C303 -69.1(8)
C306 C305 N301 C353 -140.8(10)
C306 C305 N301 C307 -73.3(8)
C306 C305 N301 C301 52.2(9)
C306 C305 N301 C357 -31(4)
C306 C305 N301 C351 101.1(9)
C306 C305 N301 C355 -15.9(9)
C306 C305 N301 C303 168.7(6)
C308 C357 N301 C353 46.3(16)
C308 C357 N301 C307 -11.9(10)
C308 C357 N301 C301 -146.8(15)
C308 C357 N301 C305 -58(5)
C308 C357 N301 C351 172.2(12)
C308 C357 N301 C355 -72.0(15)
C308 C357 N301 C303 102.8(13)
C302 C351 N301 C353 -171.6(12)
C302 C351 N301 C307 42(5)
C302 C351 N301 C301 15.0(9)
C302 C351 N301 C305 -109.6(12)
C302 C351 N301 C357 60.5(15)
C302 C351 N301 C355 -54.9(14)
C302 C351 N301 C303 139.4(13)
C306 C355 N301 C353 69.9(14)
C306 C355 N301 C307 141.6(13)
C306 C355 N301 C301 -103.1(12)
C306 C355 N301 C305 17.0(9)
C306 C355 N301 C357 -166.4(12)
C306 C355 N301 C351 -49.9(14)
C306 C355 N301 C303 36(4)
C304 C303 N301 C353 -0.4(9)
C304 C303 N301 C307 -64.6(8)
C304 C303 N301 C301 173.9(6)
C304 C303 N301 C305 53.9(8)
C304 C303 N301 C357 -121.8(9)
C304 C303 N301 C351 127.0(9)
C304 C303 N301 C355 37(3)
C408 C407 N401 C405 175.4(5)
C408 C407 N401 C401 -62.6(6)
C408 C407 N401 C403 55.3(6)
C406 C405 N401 C407 -178.8(5)
C406 C405 N401 C401 59.3(6)
C406 C405 N401 C403 -57.7(6)
C402 C401 N401 C407 -56.3(6)
C402 C401 N401 C405 62.7(6)
C402 C401 N401 C403 -177.7(5)
C404 C403 N401 C407 52.8(6)
C404 C403 N401 C405 -65.1(6)
C404 C403 N401 C401 174.2(5)
C508 C507 N501 C505 -59.7(6)
C508 C507 N501 C501 179.6(5)
C508 C507 N501 C503 59.2(6)
C506 C505 N501 C507 -56.4(6)
C506 C505 N501 C501 61.2(6)
C506 C505 N501 C503 -177.6(5)
C502 C501 N501 C507 177.6(5)
C502 C501 N501 C505 56.0(6)
C502 C501 N501 C503 -62.3(6)
C504 C503 N501 C507 58.1(6)
C504 C503 N501 C505 -179.7(5)
C504 C503 N501 C501 -58.9(6)
V8 O20 V1 O1 -112.04(18)
V8 O20 V1 O13 141.27(17)
V8 O20 V1 O28 -9.23(16)
V8 O20 V1 O21 70.4(4)
V8 O20 V1 V2 115.40(13)
V2 O13 V1 O1 113.21(19)
V2 O13 V1 O20 -141.16(18)
V2 O13 V1 O28 -66.1(3)
V2 O13 V1 O21 11.83(16)
V2 O13 V1 V8 -114.74(14)
V8 O28 V1 O1 111.24(17)
V12 O28 V1 O1 -137.2(3)
V8 O28 V1 O20 8.18(14)
V12 O28 V1 O20 119.8(3)
V8 O28 V1 O13 -69.5(3)
V12 O28 V1 O13 42.1(5)
V8 O28 V1 O21 -144.04(14)
V12 O28 V1 O21 -32.5(3)
V12 O28 V1 V8 111.6(3)
V8 O28 V1 V2 -111.62(11)
V12 O28 V1 V2 0.0(3)
V1 O13 V2 O2 -115.72(19)
V1 O13 V2 O14 132.89(17)
V1 O13 V2 O22 38.2(3)
V1 O13 V2 O21 -11.47(16)
V1 O13 V2 V3 104.66(17)
V1 O13 V2 V9 7.82(19)
V3 O14 V2 O2 99.95(19)
V3 O14 V2 O13 -148.41(16)
V3 O14 V2 O22 -3.95(16)
V3 O14 V2 O21 -54.4(3)
V3 O14 V2 V1 -112.60(14)
V3 O14 V2 V9 -24.46(19)
V2 O14 V3 O3 -100.4(2)
V2 O14 V3 O15 151.41(17)
V2 O14 V3 O22 4.06(16)
V2 O14 V3 O23 73.9(3)
V2 O14 V3 V4 131.78(11)
V4 O15 V3 O3 97.4(2)
V4 O15 V3 O14 -153.93(18)
V4 O15 V3 O22 -73.5(3)
V4 O15 V3 O23 -3.56(17)
V4 O15 V3 V2 -132.24(12)
V2 O22 V3 O3 101.20(17)
V9 O22 V3 O3 -135.9(4)
V2 O22 V3 O14 -3.67(14)
V9 O22 V3 O14 119.3(4)
V2 O22 V3 O15 -87.9(3)
V9 O22 V3 O15 35.0(5)
V2 O22 V3 O23 -155.73(15)
V9 O22 V3 O23 -32.8(4)
V9 O22 V3 V2 122.9(4)
V2 O22 V3 V4 -133.38(9)
V9 O22 V3 V4 -10.4(4)
V5 O16 V4 O4 111.91(19)
V5 O16 V4 O15 -134.84(17)
V5 O16 V4 O23 -43.6(3)
V5 O16 V4 O24 6.92(16)
V5 O16 V4 V3 -108.57(16)
V5 O16 V4 V10 -14.20(19)
V3 O15 V4 O4 -98.7(2)
V3 O15 V4 O16 149.25(17)
V3 O15 V4 O23 3.49(16)
V3 O15 V4 O24 57.0(3)
V3 O15 V4 V5 114.70(15)
V3 O15 V4 V10 24.87(19)
V4 O16 V5 O5 -109.21(19)
V4 O16 V5 O17 143.76(17)
V4 O16 V5 O24 -7.15(16)
V4 O16 V5 O25 72.0(4)
V4 O16 V5 V6 117.62(13)
V6 O17 V5 O5 112.6(2)
V6 O17 V5 O16 -140.36(18)
V6 O17 V5 O24 -61.0(4)
V6 O17 V5 O25 11.79(16)
V6 O17 V5 V4 -114.40(14)
V4 O24 V5 O5 110.60(17)
V10 O24 V5 O5 -138.1(3)
V4 O24 V5 O16 6.39(15)
V10 O24 V5 O16 117.7(3)
V4 O24 V5 O17 -75.7(3)
V10 O24 V5 O17 35.7(5)
V4 O24 V5 O25 -145.32(14)
V10 O24 V5 O25 -34.0(3)
V10 O24 V5 V4 111.3(3)
V4 O24 V5 V6 -114.70(11)
V10 O24 V5 V6 -3.4(4)
V5 O17 V6 O6 -114.81(19)
V5 O17 V6 O18 133.12(17)
V5 O17 V6 O26 42.4(3)
V5 O17 V6 O25 -11.64(16)
V5 O17 V6 V7 104.95(16)
V5 O17 V6 V11 8.4(2)
V7 O18 V6 O6 102.11(19)
V7 O18 V6 O17 -145.54(16)
V7 O18 V6 O26 -2.87(15)
V7 O18 V6 O25 -54.6(3)
V7 O18 V6 V5 -111.24(14)
V7 O18 V6 V11 -22.73(18)
V6 O18 V7 O7 -102.07(19)
V6 O18 V7 O19 149.48(16)
V6 O18 V7 O26 2.88(15)
V6 O18 V7 O27 65.8(4)
V6 O18 V7 V8 130.82(11)
V8 O19 V7 O7 95.0(2)
V8 O19 V7 O18 -157.26(17)
V8 O19 V7 O26 -71.0(3)
V8 O19 V7 O27 -5.05(16)
V8 O19 V7 V6 -132.76(12)
V1 O20 V8 O8 114.70(19)
V1 O20 V8 O19 -132.16(17)
V1 O20 V8 O27 -40.4(3)
V1 O20 V8 O28 8.87(15)
V1 O20 V8 V7 -107.36(16)
V1 O20 V8 V12 -11.22(19)
V7 O19 V8 O8 -97.4(2)
V7 O19 V8 O20 151.20(17)
V7 O19 V8 O27 5.03(16)
V7 O19 V8 O28 59.2(3)
V7 O19 V8 V1 115.14(14)
V7 O19 V8 V12 26.42(19)
V12 O31 V9 O9 -178.9(2)
V12 O31 V9 O29 -73.4(2)
V12 O31 V9 O21 76.0(2)
V12 O31 V9 O22 10.1(5)
V12 O31 V9 V2 54.7(3)
V10 O29 V9 O9 -131.5(5)
V10 O29 V9 O31 123.1(5)
V10 O29 V9 O21 23.8(7)
V10 O29 V9 O22 -30.2(5)
V10 O29 V9 V2 -10.5(5)
V9 O29 V10 O10 133.6(5)
V9 O29 V10 O32 -123.1(5)
V9 O29 V10 O23 31.3(5)
V9 O29 V10 O24 -35.6(7)
V9 O29 V10 V4 8.6(6)
V11 O32 V10 O10 -175.9(2)
V11 O32 V10 O29 76.8(3)
V11 O32 V10 O23 -28.6(5)
V11 O32 V10 O24 -74.3(2)
V11 O32 V10 V4 -57.5(3)
V3 O23 V10 O10 -134.4(3)
V4 O23 V10 O10 104.69(18)
V3 O23 V10 O29 -28.0(3)
V4 O23 V10 O29 -148.94(17)
V3 O23 V10 O32 78.3(4)
V4 O23 V10 O32 -42.7(4)
V3 O23 V10 O24 125.1(3)
V4 O23 V10 O24 4.18(14)
V3 O23 V10 V4 121.0(4)
V10 O32 V11 O11 -177.7(2)
V10 O32 V11 O30 -72.5(3)
V10 O32 V11 O25 76.9(2)
V10 O32 V11 O26 9.3(5)
V10 O32 V11 V6 56.4(3)
V12 O30 V11 O11 -127.0(5)
V12 O30 V11 O32 127.5(5)
V12 O30 V11 O25 27.6(7)
V12 O30 V11 O26 -26.1(5)
V12 O30 V11 V6 -7.6(6)
V11 O30 V12 O12 129.4(5)
V11 O30 V12 O27 26.2(5)
V11 O30 V12 O31 -127.2(5)
V11 O30 V12 O28 -40.4(7)
V11 O30 V12 V8 4.0(6)
V7 O27 V12 O12 -132.7(3)
V8 O27 V12 O12 104.80(18)
V7 O27 V12 O30 -26.6(3)
V8 O27 V12 O30 -149.14(17)
V7 O27 V12 O31 77.8(4)
V8 O27 V12 O31 -44.7(4)
V7 O27 V12 O28 126.0(3)
V8 O27 V12 O28 3.42(15)
V7 O27 V12 V8 122.5(4)

_cod_database_fobs_code 2021257
